data_4124740
loop_
_publ_author_name
'Cammarota, Ryan C.'
'Lu, Connie C.'

_publ_section_title
;
 Tuning Nickel with Lewis Acidic Group 13 Metalloligands for Catalytic
 Olefin Hydrogenation.
;
_journal_issue 39
_journal_name_full 'Journal of the American Chemical Society'
_journal_page_first 12486
_journal_page_last 12489
_journal_paper_doi 10.1021/jacs.5b08313
_journal_volume 137
_journal_year 2015
_chemical_formula_moiety 'C39 H60 Ga N4 Ni P3'
_chemical_formula_sum 'C39 H60 Ga N4 Ni P3'
_chemical_formula_weight 806.23
_chemical_name_common NiGaL
_chemical_name_systematic
; 
 ? 
;
_space_group_IT_number 2
_symmetry_cell_setting triclinic
_symmetry_space_group_name_Hall '-P 1'
_symmetry_space_group_name_H-M 'P -1'
_atom_sites_solution_hydrogens geom
_atom_sites_solution_primary direct
_atom_sites_solution_secondary difmap
_audit_creation_method SHELXL-97
_cell_angle_alpha 70.822(2)
_cell_angle_beta 80.649(2)
_cell_angle_gamma 82.759(2)
_cell_formula_units_Z 2
_cell_length_a 11.275(2)
_cell_length_b 14.152(3)
_cell_length_c 14.267(3)
_cell_measurement_reflns_used 9522
_cell_measurement_temperature 173(2)
_cell_volume 2115.1(7)
_computing_cell_refinement 'SAINT, Bruker'
_computing_data_collection 'APEX II, Bruker'
_computing_data_reduction 'SAINT, Bruker'
_computing_molecular_graphics 'SHELXTL, Bruker'
_computing_structure_refinement 'SHELXL-97 (Sheldrick, 2008)'
_computing_structure_solution 'SHELXS-97 (Sheldrick, 2008)'
_diffrn_ambient_temperature 173(2)
_diffrn_measured_fraction_theta_full 0.984
_diffrn_measured_fraction_theta_max 0.984
_diffrn_measurement_device_type 'Bruker APEX II CCD'
_diffrn_measurement_method 'area detector, omega scans per phi'
_diffrn_radiation_monochromator graphite
_diffrn_radiation_source 'normal-focus sealed tube'
_diffrn_radiation_type MoK\a
_diffrn_radiation_wavelength 0.71073
_diffrn_reflns_av_R_equivalents 0.0398
_diffrn_reflns_av_sigmaI/netI 0.0577
_diffrn_reflns_limit_h_max 14
_diffrn_reflns_limit_h_min -14
_diffrn_reflns_limit_k_max 18
_diffrn_reflns_limit_k_min -18
_diffrn_reflns_limit_l_max 18
_diffrn_reflns_limit_l_min -18
_diffrn_reflns_number 24408
_diffrn_reflns_theta_full 27.44
_diffrn_reflns_theta_max 27.44
_diffrn_reflns_theta_min 1.52
_exptl_absorpt_coefficient_mu 1.226
_exptl_absorpt_correction_T_max 0.7456
_exptl_absorpt_correction_T_min 0.5955
_exptl_absorpt_correction_type multi-scan
_exptl_absorpt_process_details 'SADABS, R.Blessing, 1995'
_exptl_crystal_colour red
_exptl_crystal_density_diffrn 1.266
_exptl_crystal_density_method 'not measured'
_exptl_crystal_description rectangular
_exptl_crystal_F_000 852
_exptl_crystal_size_max 0.35
_exptl_crystal_size_mid 0.30
_exptl_crystal_size_min 0.20
_platon_squeeze_details
;
PLATON Squeeze was used to remove a disordered benzene molecule located on an inversion center from the unit cell. 
;
_refine_diff_density_max 0.827
_refine_diff_density_min -1.805
_refine_diff_density_rms 0.110
_refine_ls_extinction_method none
_refine_ls_goodness_of_fit_ref 1.091
_refine_ls_hydrogen_treatment constr
_refine_ls_matrix_type full
_refine_ls_number_parameters 445
_refine_ls_number_reflns 9522
_refine_ls_number_restraints 0
_refine_ls_restrained_S_all 1.091
_refine_ls_R_factor_all 0.0778
_refine_ls_R_factor_gt 0.0566
_refine_ls_shift/su_max 0.001
_refine_ls_shift/su_mean 0.000
_refine_ls_structure_factor_coef Fsqd
_refine_ls_weighting_details 'calc w=1/[\s^2^(Fo^2^)+(0.0829P)^2^+3.9634P] where P=(Fo^2^+2Fc^2^)/3'
_refine_ls_weighting_scheme calc
_refine_ls_wR_factor_gt 0.1653
_refine_ls_wR_factor_ref 0.1747
_reflns_number_gt 6957
_reflns_number_total 9522
_reflns_threshold_expression >2sigma(I)
_cod_data_source_file ja5b08313_si_001.cif
_cod_data_source_block ryanc_0m_sq_compound_3
_cod_depositor_comments
;
The following automatic conversions were performed:

'_symmetry_cell_setting' value 'Triclinic' changed to 'triclinic'
according to
/usr/data/users/saulius/crontab/automatic-downloads/current/ACS/lib/dictionaries/cif_core.dic
dictionary named 'cif_core.dic' version 2.4.2 from 2011-04-26.

Automatic conversion script
Id: cif_fix_values 3271 2015-04-21 07:52:19Z andrius 
;
_cod_original_cell_volume 2115.2(7)
_cod_original_sg_symbol_H-M P-1
_cod_database_code 4124740

loop_
_symmetry_equiv_pos_as_xyz
'x, y, z'
'-x, -y, -z'

loop_
_atom_site_label
_atom_site_type_symbol
_atom_site_fract_x
_atom_site_fract_y
_atom_site_fract_z
_atom_site_U_iso_or_equiv
_atom_site_adp_type
_atom_site_occupancy
_atom_site_symmetry_multiplicity
_atom_site_calc_flag
_atom_site_refinement_flags
Ga1 Ga 0.79946(4) 0.22572(4) 0.24043(4) 0.02616(15) Uani 1 1 d .
Ni1 Ni 0.71660(5) 0.34058(4) 0.32823(4) 0.01797(14) Uani 1 1 d .
P3 P 0.80878(11) 0.45695(8) 0.20293(8) 0.0231(2) Uani 1 1 d .
P1 P 0.53907(10) 0.29893(8) 0.31568(8) 0.0212(2) Uani 1 1 d .
P2 P 0.81698(10) 0.24760(8) 0.45241(8) 0.0210(2) Uani 1 1 d .
N1 N 0.6635(3) 0.1461(3) 0.2587(3) 0.0239(8) Uani 1 1 d .
N4 N 0.8790(3) 0.1204(2) 0.1573(2) 0.0144(6) Uani 1 1 d .
N3 N 0.8423(4) 0.3189(3) 0.1060(3) 0.0251(8) Uani 1 1 d .
N2 N 0.9298(3) 0.1562(3) 0.3181(3) 0.0249(8) Uani 1 1 d .
C6 C 0.6987(4) 0.0490(3) 0.2617(3) 0.0222(9) Uani 1 1 d .
C1 C 0.8131(4) 0.0315(3) 0.2102(3) 0.0192(8) Uani 1 1 d .
C27 C 0.8529(3) 0.1729(3) 0.0571(3) 0.0179(8) Uani 1 1 d .
C28 C 0.8440(4) 0.1246(3) -0.0116(3) 0.0243(9) Uani 1 1 d .
H56 H 0.8530 0.0534 0.0077 0.029 Uiso 1 1 calc R
C29 C 0.8220(4) 0.1796(4) -0.1082(3) 0.0301(10) Uani 1 1 d .
H1 H 0.8157 0.1465 -0.1551 0.036 Uiso 1 1 calc R
C30 C 0.8093(4) 0.2828(4) -0.1353(3) 0.0286(10) Uani 1 1 d .
H2 H 0.7953 0.3208 -0.2016 0.034 Uiso 1 1 calc R
C31 C 0.8169(4) 0.3326(3) -0.0663(3) 0.0236(9) Uani 1 1 d .
H3 H 0.8077 0.4039 -0.0862 0.028 Uiso 1 1 calc R
C32 C 0.8378(4) 0.2783(3) 0.0309(3) 0.0187(8) Uani 1 1 d .
C33 C 0.8236(4) 0.4267(3) 0.0848(3) 0.0235(9) Uani 1 1 d .
H54 H 0.7496 0.4522 0.0523 0.028 Uiso 1 1 calc R
H55 H 0.8926 0.4594 0.0384 0.028 Uiso 1 1 calc R
C11 C 0.4311(4) 0.2904(4) 0.4304(3) 0.0285(10) Uani 1 1 d .
H10 H 0.4621 0.2307 0.4834 0.034 Uiso 1 1 calc R
C13 C 0.3013(5) 0.2716(5) 0.4274(4) 0.0501(15) Uani 1 1 d .
H4 H 0.2575 0.2544 0.4952 0.075 Uiso 1 1 calc R
H6 H 0.3016 0.2160 0.4006 0.075 Uiso 1 1 calc R
H5 H 0.2616 0.3322 0.3844 0.075 Uiso 1 1 calc R
C12 C 0.4349(5) 0.3809(4) 0.4668(4) 0.0436(13) Uani 1 1 d .
H9 H 0.4002 0.4415 0.4199 0.065 Uiso 1 1 calc R
H8 H 0.5187 0.3898 0.4704 0.065 Uiso 1 1 calc R
H7 H 0.3883 0.3691 0.5333 0.065 Uiso 1 1 calc R
C8 C 0.4460(4) 0.3640(4) 0.2132(4) 0.0348(11) Uani 1 1 d .
H17 H 0.3707 0.3283 0.2284 0.042 Uiso 1 1 calc R
C9 C 0.5102(5) 0.3558(5) 0.1138(4) 0.0494(15) Uani 1 1 d .
H11 H 0.4580 0.3876 0.0616 0.074 Uiso 1 1 calc R
H13 H 0.5289 0.2849 0.1189 0.074 Uiso 1 1 calc R
H12 H 0.5851 0.3896 0.0967 0.074 Uiso 1 1 calc R
C10 C 0.4083(6) 0.4731(4) 0.2077(5) 0.0508(15) Uani 1 1 d .
H14 H 0.4785 0.5057 0.2110 0.076 Uiso 1 1 calc R
H16 H 0.3463 0.4751 0.2640 0.076 Uiso 1 1 calc R
H15 H 0.3757 0.5086 0.1446 0.076 Uiso 1 1 calc R
C7 C 0.5464(4) 0.1689(3) 0.3097(3) 0.0233(9) Uani 1 1 d .
H19 H 0.5346 0.1207 0.3782 0.028 Uiso 1 1 calc R
H18 H 0.4818 0.1630 0.2730 0.028 Uiso 1 1 calc R
C20 C 0.9511(4) 0.1781(4) 0.4058(3) 0.0249(9) Uani 1 1 d .
H25 H 1.0214 0.2187 0.3890 0.030 Uiso 1 1 calc R
H24 H 0.9695 0.1147 0.4589 0.030 Uiso 1 1 calc R
C19 C 1.0278(4) 0.1264(3) 0.2591(3) 0.0197(8) Uani 1 1 d .
C14 C 1.0041(4) 0.1107(3) 0.1716(3) 0.0191(8) Uani 1 1 d .
C15 C 1.0962(4) 0.0902(3) 0.1031(3) 0.0240(9) Uani 1 1 d .
H20 H 1.0785 0.0834 0.0429 0.029 Uiso 1 1 calc R
C16 C 1.2154(4) 0.0795(4) 0.1220(4) 0.0301(10) Uani 1 1 d .
H23 H 1.2791 0.0649 0.0752 0.036 Uiso 1 1 calc R
C17 C 1.2396(4) 0.0904(4) 0.2092(4) 0.0321(10) Uani 1 1 d .
H22 H 1.3205 0.0815 0.2232 0.038 Uiso 1 1 calc R
C18 C 1.1479(4) 0.1141(3) 0.2768(3) 0.0270(9) Uani 1 1 d .
H21 H 1.1669 0.1222 0.3360 0.032 Uiso 1 1 calc R
C21 C 0.7550(4) 0.1441(4) 0.5621(3) 0.0287(10) Uani 1 1 d .
H32 H 0.8232 0.1104 0.6010 0.034 Uiso 1 1 calc R
C22 C 0.7111(5) 0.0661(4) 0.5252(4) 0.0369(12) Uani 1 1 d .
H26 H 0.6835 0.0095 0.5828 0.055 Uiso 1 1 calc R
H27 H 0.7773 0.0421 0.4830 0.055 Uiso 1 1 calc R
H28 H 0.6442 0.0967 0.4863 0.055 Uiso 1 1 calc R
C23 C 0.6575(5) 0.1816(4) 0.6331(4) 0.0393(12) Uani 1 1 d .
H31 H 0.5959 0.2255 0.5947 0.059 Uiso 1 1 calc R
H30 H 0.6942 0.2190 0.6663 0.059 Uiso 1 1 calc R
H29 H 0.6202 0.1240 0.6835 0.059 Uiso 1 1 calc R
C24 C 0.8911(4) 0.3209(4) 0.5106(4) 0.0308(10) Uani 1 1 d .
H36 H 0.9544 0.3556 0.4570 0.037 Uiso 1 1 calc R
C25 C 0.9595(5) 0.2587(4) 0.5979(4) 0.0417(13) Uani 1 1 d .
H35 H 1.0067 0.3025 0.6155 0.062 Uiso 1 1 calc R
H33 H 1.0136 0.2066 0.5783 0.062 Uiso 1 1 calc R
H34 H 0.9018 0.2272 0.6558 0.062 Uiso 1 1 calc R
C26 C 0.8066(5) 0.4050(4) 0.5345(4) 0.0408(12) Uani 1 1 d .
H37 H 0.7469 0.3764 0.5919 0.061 Uiso 1 1 calc R
H38 H 0.7654 0.4426 0.4764 0.061 Uiso 1 1 calc R
H39 H 0.8533 0.4502 0.5507 0.061 Uiso 1 1 calc R
C34 C 0.7219(5) 0.5816(3) 0.1675(4) 0.0389(12) Uani 1 1 d .
H46 H 0.6518 0.5728 0.1371 0.047 Uiso 1 1 calc R
C35 C 0.6678(6) 0.6112(4) 0.2612(4) 0.0506(16) Uani 1 1 d .
H41 H 0.7329 0.6240 0.2923 0.076 Uiso 1 1 calc R
H40 H 0.6229 0.5565 0.3089 0.076 Uiso 1 1 calc R
H42 H 0.6133 0.6720 0.2419 0.076 Uiso 1 1 calc R
C36 C 0.7888(7) 0.6672(4) 0.0885(5) 0.0563(18) Uani 1 1 d .
H45 H 0.7312 0.7249 0.0645 0.084 Uiso 1 1 calc R
H44 H 0.8276 0.6443 0.0322 0.084 Uiso 1 1 calc R
H43 H 0.8502 0.6868 0.1184 0.084 Uiso 1 1 calc R
C37 C 0.9665(5) 0.4896(4) 0.1954(3) 0.0314(11) Uani 1 1 d .
H50 H 0.9858 0.5414 0.1290 0.038 Uiso 1 1 calc R
C38 C 1.0552(5) 0.3985(4) 0.1988(4) 0.0404(12) Uani 1 1 d .
H49 H 1.1377 0.4179 0.1904 0.061 Uiso 1 1 calc R
H47 H 1.0461 0.3727 0.1447 0.061 Uiso 1 1 calc R
H48 H 1.0391 0.3464 0.2634 0.061 Uiso 1 1 calc R
C39 C 0.9783(6) 0.5364(5) 0.2761(4) 0.0507(16) Uani 1 1 d .
H51 H 0.9392 0.4958 0.3409 0.076 Uiso 1 1 calc R
H52 H 0.9395 0.6047 0.2588 0.076 Uiso 1 1 calc R
H53 H 1.0638 0.5384 0.2803 0.076 Uiso 1 1 calc R
C2 C 0.8595(4) -0.0634(3) 0.2103(3) 0.0247(9) Uani 1 1 d .
H60 H 0.9376 -0.0730 0.1764 0.030 Uiso 1 1 calc R
C3 C 0.7915(5) -0.1453(3) 0.2604(4) 0.0316(10) Uani 1 1 d .
H59 H 0.8227 -0.2110 0.2612 0.038 Uiso 1 1 calc R
C4 C 0.6788(5) -0.1294(3) 0.3085(4) 0.0342(11) Uani 1 1 d .
H58 H 0.6317 -0.1850 0.3412 0.041 Uiso 1 1 calc R
C5 C 0.6310(4) -0.0338(3) 0.3111(3) 0.0280(10) Uani 1 1 d .
H57 H 0.5532 -0.0253 0.3460 0.034 Uiso 1 1 calc R

loop_
_atom_site_aniso_label
_atom_site_aniso_U_11
_atom_site_aniso_U_22
_atom_site_aniso_U_33
_atom_site_aniso_U_23
_atom_site_aniso_U_13
_atom_site_aniso_U_12
Ga1 0.0274(3) 0.0257(3) 0.0257(3) -0.0098(2) -0.0008(2) -0.0016(2)
Ni1 0.0206(3) 0.0172(3) 0.0156(3) -0.0050(2) -0.0010(2) -0.0016(2)
P3 0.0339(6) 0.0165(5) 0.0193(5) -0.0069(4) 0.0019(4) -0.0073(4)
P1 0.0182(5) 0.0247(6) 0.0206(5) -0.0088(4) -0.0020(4) 0.0032(4)
P2 0.0211(5) 0.0262(6) 0.0146(5) -0.0057(4) -0.0017(4) -0.0010(4)
N1 0.0209(18) 0.0208(18) 0.032(2) -0.0127(16) 0.0029(15) -0.0050(14)
N4 0.0130(15) 0.0135(15) 0.0169(16) -0.0062(13) -0.0009(12) 0.0002(12)
N3 0.040(2) 0.0140(17) 0.0211(18) -0.0053(14) -0.0044(16) -0.0026(15)
N2 0.0207(18) 0.038(2) 0.0200(18) -0.0154(16) -0.0039(14) 0.0028(15)
C6 0.023(2) 0.021(2) 0.024(2) -0.0072(17) -0.0040(17) -0.0033(16)
C1 0.021(2) 0.0159(19) 0.021(2) -0.0075(16) -0.0007(16) -0.0034(15)
C27 0.0158(18) 0.022(2) 0.0169(19) -0.0078(16) 0.0010(15) -0.0027(15)
C28 0.027(2) 0.023(2) 0.025(2) -0.0112(18) -0.0001(18) -0.0031(17)
C29 0.041(3) 0.035(3) 0.021(2) -0.016(2) -0.0014(19) -0.007(2)
C30 0.037(3) 0.034(3) 0.014(2) -0.0054(18) -0.0048(18) -0.005(2)
C31 0.028(2) 0.024(2) 0.019(2) -0.0049(17) -0.0017(17) -0.0060(17)
C32 0.0181(19) 0.022(2) 0.0183(19) -0.0099(16) -0.0003(15) -0.0035(16)
C33 0.035(2) 0.0145(19) 0.021(2) -0.0063(16) -0.0029(18) -0.0023(17)
C11 0.022(2) 0.035(3) 0.028(2) -0.015(2) 0.0024(18) 0.0028(19)
C13 0.022(3) 0.085(5) 0.040(3) -0.020(3) 0.006(2) -0.006(3)
C12 0.052(3) 0.044(3) 0.035(3) -0.022(2) 0.006(2) 0.006(3)
C8 0.026(2) 0.044(3) 0.031(3) -0.007(2) -0.011(2) 0.008(2)
C9 0.039(3) 0.077(4) 0.027(3) -0.010(3) -0.010(2) 0.005(3)
C10 0.048(3) 0.041(3) 0.055(4) -0.005(3) -0.018(3) 0.015(3)
C7 0.019(2) 0.025(2) 0.027(2) -0.0109(18) -0.0002(17) -0.0028(17)
C20 0.026(2) 0.034(2) 0.017(2) -0.0109(18) -0.0046(17) 0.0017(18)
C19 0.0182(19) 0.0184(19) 0.023(2) -0.0079(17) -0.0007(16) -0.0003(15)
C14 0.020(2) 0.0140(18) 0.021(2) -0.0035(16) -0.0004(16) -0.0009(15)
C15 0.025(2) 0.025(2) 0.027(2) -0.0156(18) 0.0005(17) -0.0014(17)
C16 0.020(2) 0.036(3) 0.036(3) -0.019(2) 0.0046(19) 0.0003(19)
C17 0.020(2) 0.034(3) 0.043(3) -0.014(2) -0.004(2) 0.0005(19)
C18 0.024(2) 0.031(2) 0.027(2) -0.0123(19) -0.0055(18) 0.0023(18)
C21 0.033(2) 0.030(2) 0.017(2) 0.0003(18) -0.0045(18) -0.0028(19)
C22 0.049(3) 0.031(3) 0.028(2) -0.001(2) -0.007(2) -0.008(2)
C23 0.033(3) 0.050(3) 0.026(2) -0.003(2) 0.003(2) -0.002(2)
C24 0.033(2) 0.039(3) 0.026(2) -0.018(2) -0.0035(19) -0.002(2)
C25 0.044(3) 0.058(3) 0.034(3) -0.023(3) -0.019(2) 0.001(3)
C26 0.054(3) 0.039(3) 0.037(3) -0.023(2) -0.006(2) 0.000(2)
C34 0.060(3) 0.019(2) 0.031(3) -0.007(2) 0.007(2) 0.000(2)
C35 0.075(4) 0.028(3) 0.043(3) -0.015(2) 0.016(3) -0.002(3)
C36 0.086(5) 0.020(3) 0.045(3) -0.002(2) 0.018(3) 0.002(3)
C37 0.044(3) 0.028(2) 0.025(2) -0.0088(19) 0.001(2) -0.018(2)
C38 0.035(3) 0.040(3) 0.044(3) -0.005(2) -0.005(2) -0.013(2)
C39 0.075(4) 0.059(4) 0.027(3) -0.015(3) 0.002(3) -0.043(3)
C2 0.026(2) 0.022(2) 0.027(2) -0.0098(18) -0.0007(18) -0.0020(17)
C3 0.041(3) 0.016(2) 0.039(3) -0.0096(19) -0.005(2) -0.0041(19)
C4 0.044(3) 0.022(2) 0.036(3) -0.007(2) 0.002(2) -0.014(2)
C5 0.027(2) 0.025(2) 0.030(2) -0.0072(19) 0.0040(19) -0.0100(18)

loop_
_atom_type_symbol
_atom_type_description
_atom_type_scat_dispersion_real
_atom_type_scat_dispersion_imag
_atom_type_scat_source
C C 0.0033 0.0016 'International Tables Vol C Tables 4.2.6.8 and 6.1.1.4'
H H 0.0000 0.0000 'International Tables Vol C Tables 4.2.6.8 and 6.1.1.4'
N N 0.0061 0.0033 'International Tables Vol C Tables 4.2.6.8 and 6.1.1.4'
P P 0.1023 0.0942 'International Tables Vol C Tables 4.2.6.8 and 6.1.1.4'
Ni Ni 0.3393 1.1124 'International Tables Vol C Tables 4.2.6.8 and 6.1.1.4'
Ga Ga 0.2307 1.6083 'International Tables Vol C Tables 4.2.6.8 and 6.1.1.4'

loop_
_geom_angle_atom_site_label_1
_geom_angle_atom_site_label_2
_geom_angle_atom_site_label_3
_geom_angle
N1 Ga1 N2 114.58(16)
N1 Ga1 N3 116.88(16)
N2 Ga1 N3 118.06(16)
N1 Ga1 N4 79.35(13)
N2 Ga1 N4 79.29(13)
N3 Ga1 N4 78.67(13)
N1 Ga1 Ni1 101.55(11)
N2 Ga1 Ni1 100.57(11)
N3 Ga1 Ni1 100.60(11)
N4 Ga1 Ni1 179.05(9)
P1 Ni1 P3 119.80(5)
P1 Ni1 P2 119.90(5)
P3 Ni1 P2 119.31(5)
P1 Ni1 Ga1 85.94(4)
P3 Ni1 Ga1 86.64(4)
P2 Ni1 Ga1 87.56(4)
C33 P3 C34 100.5(2)
C33 P3 C37 99.0(2)
C34 P3 C37 103.3(2)
C33 P3 Ni1 111.04(14)
C34 P3 Ni1 114.52(17)
C37 P3 Ni1 124.93(16)
C11 P1 C8 103.3(2)
C11 P1 C7 101.4(2)
C8 P1 C7 99.1(2)
C11 P1 Ni1 111.96(16)
C8 P1 Ni1 125.80(18)
C7 P1 Ni1 112.06(14)
C20 P2 C24 99.9(2)
C20 P2 C21 99.6(2)
C24 P2 C21 103.3(2)
C20 P2 Ni1 110.97(14)
C24 P2 Ni1 114.35(16)
C21 P2 Ni1 125.10(16)
C6 N1 C7 119.4(3)
C6 N1 Ga1 112.8(3)
C7 N1 Ga1 121.9(3)
C27 N4 C14 115.6(3)
C27 N4 C1 115.5(3)
C14 N4 C1 115.3(3)
C27 N4 Ga1 103.2(2)
C14 N4 Ga1 101.9(2)
C1 N4 Ga1 102.2(2)
C32 N3 C33 119.2(3)
C32 N3 Ga1 113.0(3)
C33 N3 Ga1 121.8(3)
C19 N2 C20 118.5(3)
C19 N2 Ga1 111.9(3)
C20 N2 Ga1 122.4(3)
N1 C6 C5 125.6(4)
N1 C6 C1 116.8(4)
C5 C6 C1 117.5(4)
C2 C1 C6 122.1(4)
C2 C1 N4 122.3(4)
C6 C1 N4 115.7(3)
C28 C27 C32 120.9(4)
C28 C27 N4 123.2(4)
C32 C27 N4 115.9(3)
C27 C28 C29 120.5(4)
C27 C28 H56 119.8
C29 C28 H56 119.8
C30 C29 C28 119.2(4)
C30 C29 H1 120.4
C28 C29 H1 120.4
C29 C30 C31 120.9(4)
C29 C30 H2 119.5
C31 C30 H2 119.5
C32 C31 C30 120.3(4)
C32 C31 H3 119.9
C30 C31 H3 119.9
N3 C32 C31 125.3(4)
N3 C32 C27 116.5(4)
C31 C32 C27 118.2(4)
N3 C33 P3 109.3(3)
N3 C33 H54 109.8
P3 C33 H54 109.8
N3 C33 H55 109.8
P3 C33 H55 109.8
H54 C33 H55 108.3
C13 C11 C12 111.2(4)
C13 C11 P1 117.0(4)
C12 C11 P1 111.0(3)
C13 C11 H10 105.6
C12 C11 H10 105.6
P1 C11 H10 105.6
C11 C13 H4 109.5
C11 C13 H6 109.5
H4 C13 H6 109.5
C11 C13 H5 109.5
H4 C13 H5 109.5
H6 C13 H5 109.5
C11 C12 H9 109.5
C11 C12 H8 109.5
H9 C12 H8 109.5
C11 C12 H7 109.5
H9 C12 H7 109.5
H8 C12 H7 109.5
C9 C8 C10 111.7(5)
C9 C8 P1 110.9(3)
C10 C8 P1 112.3(4)
C9 C8 H17 107.2
C10 C8 H17 107.2
P1 C8 H17 107.2
C8 C9 H11 109.5
C8 C9 H13 109.5
H11 C9 H13 109.5
C8 C9 H12 109.5
H11 C9 H12 109.5
H13 C9 H12 109.5
C8 C10 H14 109.5
C8 C10 H16 109.5
H14 C10 H16 109.5
C8 C10 H15 109.5
H14 C10 H15 109.5
H16 C10 H15 109.5
N1 C7 P1 108.9(3)
N1 C7 H19 109.9
P1 C7 H19 109.9
N1 C7 H18 109.9
P1 C7 H18 109.9
H19 C7 H18 108.3
N2 C20 P2 110.5(3)
N2 C20 H25 109.6
P2 C20 H25 109.6
N2 C20 H24 109.6
P2 C20 H24 109.6
H25 C20 H24 108.1
N2 C19 C18 125.9(4)
N2 C19 C14 116.8(4)
C18 C19 C14 117.3(4)
C15 C14 C19 121.3(4)
C15 C14 N4 122.6(4)
C19 C14 N4 116.0(3)
C14 C15 C16 120.1(4)
C14 C15 H20 119.9
C16 C15 H20 119.9
C17 C16 C15 119.2(4)
C17 C16 H23 120.4
C15 C16 H23 120.4
C16 C17 C18 121.1(4)
C16 C17 H22 119.5
C18 C17 H22 119.5
C17 C18 C19 120.9(4)
C17 C18 H21 119.6
C19 C18 H21 119.6
C22 C21 C23 112.5(4)
C22 C21 P2 109.4(3)
C23 C21 P2 113.1(3)
C22 C21 H32 107.2
C23 C21 H32 107.2
P2 C21 H32 107.2
C21 C22 H26 109.5
C21 C22 H27 109.5
H26 C22 H27 109.5
C21 C22 H28 109.5
H26 C22 H28 109.5
H27 C22 H28 109.5
C21 C23 H31 109.5
C21 C23 H30 109.5
H31 C23 H30 109.5
C21 C23 H29 109.5
H31 C23 H29 109.5
H30 C23 H29 109.5
C26 C24 C25 112.7(4)
C26 C24 P2 112.4(3)
C25 C24 P2 115.6(4)
C26 C24 H36 105.0
C25 C24 H36 105.0
P2 C24 H36 105.0
C24 C25 H35 109.5
C24 C25 H33 109.5
H35 C25 H33 109.5
C24 C25 H34 109.5
H35 C25 H34 109.5
H33 C25 H34 109.5
C24 C26 H37 109.5
C24 C26 H38 109.5
H37 C26 H38 109.5
C24 C26 H39 109.5
H37 C26 H39 109.5
H38 C26 H39 109.5
C36 C34 C35 111.3(4)
C36 C34 P3 115.8(4)
C35 C34 P3 110.8(4)
C36 C34 H46 106.1
C35 C34 H46 106.1
P3 C34 H46 106.1
C34 C35 H41 109.5
C34 C35 H40 109.5
H41 C35 H40 109.5
C34 C35 H42 109.5
H41 C35 H42 109.5
H40 C35 H42 109.5
C34 C36 H45 109.5
C34 C36 H44 109.5
H45 C36 H44 109.5
C34 C36 H43 109.5
H45 C36 H43 109.5
H44 C36 H43 109.5
C38 C37 C39 112.4(5)
C38 C37 P3 110.5(3)
C39 C37 P3 111.6(4)
C38 C37 H50 107.3
C39 C37 H50 107.3
P3 C37 H50 107.3
C37 C38 H49 109.5
C37 C38 H47 109.5
H49 C38 H47 109.5
C37 C38 H48 109.5
H49 C38 H48 109.5
H47 C38 H48 109.5
C37 C39 H51 109.5
C37 C39 H52 109.5
H51 C39 H52 109.5
C37 C39 H53 109.5
H51 C39 H53 109.5
H52 C39 H53 109.5
C1 C2 C3 119.8(4)
C1 C2 H60 120.1
C3 C2 H60 120.1
C4 C3 C2 119.0(4)
C4 C3 H59 120.5
C2 C3 H59 120.5
C3 C4 C5 122.1(4)
C3 C4 H58 118.9
C5 C4 H58 118.9
C4 C5 C6 119.5(4)
C4 C5 H57 120.3
C6 C5 H57 120.3

loop_
_geom_bond_atom_site_label_1
_geom_bond_atom_site_label_2
_geom_bond_distance
Ga1 N1 1.949(3)
Ga1 N2 1.950(4)
Ga1 N3 1.962(4)
Ga1 N4 2.216(3)
Ga1 Ni1 2.3789(8)
Ni1 P1 2.2066(13)
Ni1 P3 2.2095(12)
Ni1 P2 2.2127(12)
P3 C33 1.849(4)
P3 C34 1.862(5)
P3 C37 1.871(5)
P1 C11 1.853(4)
P1 C8 1.859(5)
P1 C7 1.861(4)
P2 C20 1.850(4)
P2 C24 1.864(5)
P2 C21 1.865(4)
N1 C6 1.371(5)
N1 C7 1.453(5)
N4 C27 1.438(5)
N4 C14 1.441(5)
N4 C1 1.462(5)
N3 C32 1.383(5)
N3 C33 1.449(5)
N2 C19 1.385(5)
N2 C20 1.447(5)
C6 C5 1.400(6)
C6 C1 1.413(6)
C1 C2 1.378(6)
C27 C28 1.387(6)
C27 C32 1.408(6)
C28 C29 1.387(6)
C28 H56 0.9500
C29 C30 1.378(7)
C29 H1 0.9500
C30 C31 1.404(6)
C30 H2 0.9500
C31 C32 1.389(6)
C31 H3 0.9500
C33 H54 0.9900
C33 H55 0.9900
C11 C13 1.531(7)
C11 C12 1.540(7)
C11 H10 1.0000
C13 H4 0.9800
C13 H6 0.9800
C13 H5 0.9800
C12 H9 0.9800
C12 H8 0.9800
C12 H7 0.9800
C8 C9 1.516(7)
C8 C10 1.530(8)
C8 H17 1.0000
C9 H11 0.9800
C9 H13 0.9800
C9 H12 0.9800
C10 H14 0.9800
C10 H16 0.9800
C10 H15 0.9800
C7 H19 0.9900
C7 H18 0.9900
C20 H25 0.9900
C20 H24 0.9900
C19 C18 1.397(6)
C19 C14 1.408(6)
C14 C15 1.378(6)
C15 C16 1.392(6)
C15 H20 0.9500
C16 C17 1.375(7)
C16 H23 0.9500
C17 C18 1.383(6)
C17 H22 0.9500
C18 H21 0.9500
C21 C22 1.532(7)
C21 C23 1.535(7)
C21 H32 1.0000
C22 H26 0.9800
C22 H27 0.9800
C22 H28 0.9800
C23 H31 0.9800
C23 H30 0.9800
C23 H29 0.9800
C24 C26 1.522(7)
C24 C25 1.529(7)
C24 H36 1.0000
C25 H35 0.9800
C25 H33 0.9800
C25 H34 0.9800
C26 H37 0.9800
C26 H38 0.9800
C26 H39 0.9800
C34 C36 1.537(7)
C34 C35 1.539(7)
C34 H46 1.0000
C35 H41 0.9800
C35 H40 0.9800
C35 H42 0.9800
C36 H45 0.9800
C36 H44 0.9800
C36 H43 0.9800
C37 C38 1.522(7)
C37 C39 1.534(7)
C37 H50 1.0000
C38 H49 0.9800
C38 H47 0.9800
C38 H48 0.9800
C39 H51 0.9800
C39 H52 0.9800
C39 H53 0.9800
C2 C3 1.393(6)
C2 H60 0.9500
C3 C4 1.372(7)
C3 H59 0.9500
C4 C5 1.401(7)
C4 H58 0.9500
C5 H57 0.9500

loop_
_geom_torsion_atom_site_label_1
_geom_torsion_atom_site_label_2
_geom_torsion_atom_site_label_3
_geom_torsion_atom_site_label_4
_geom_torsion
N1 Ga1 Ni1 P1 -17.98(12)
N2 Ga1 Ni1 P1 -136.01(12)
N3 Ga1 Ni1 P1 102.54(12)
N4 Ga1 Ni1 P1 142(5)
N1 Ga1 Ni1 P3 -138.19(12)
N2 Ga1 Ni1 P3 103.77(12)
N3 Ga1 Ni1 P3 -17.68(12)
N4 Ga1 Ni1 P3 22(5)
N1 Ga1 Ni1 P2 102.24(12)
N2 Ga1 Ni1 P2 -15.79(12)
N3 Ga1 Ni1 P2 -137.25(12)
N4 Ga1 Ni1 P2 -97(5)
P1 Ni1 P3 C33 -54.06(17)
P2 Ni1 P3 C33 114.62(16)
Ga1 Ni1 P3 C33 29.32(16)
P1 Ni1 P3 C34 58.9(2)
P2 Ni1 P3 C34 -132.4(2)
Ga1 Ni1 P3 C34 142.3(2)
P1 Ni1 P3 C37 -172.23(19)
P2 Ni1 P3 C37 -3.5(2)
Ga1 Ni1 P3 C37 -88.85(19)
P3 Ni1 P1 C11 -134.54(17)
P2 Ni1 P1 C11 56.85(18)
Ga1 Ni1 P1 C11 141.68(17)
P3 Ni1 P1 C8 -8.0(2)
P2 Ni1 P1 C8 -176.6(2)
Ga1 Ni1 P1 C8 -91.8(2)
P3 Ni1 P1 C7 112.25(16)
P2 Ni1 P1 C7 -56.36(16)
Ga1 Ni1 P1 C7 28.47(16)
P1 Ni1 P2 C20 109.53(17)
P3 Ni1 P2 C20 -59.13(17)
Ga1 Ni1 P2 C20 25.63(16)
P1 Ni1 P2 C24 -138.37(17)
P3 Ni1 P2 C24 52.96(18)
Ga1 Ni1 P2 C24 137.72(17)
P1 Ni1 P2 C21 -9.6(2)
P3 Ni1 P2 C21 -178.31(19)
Ga1 Ni1 P2 C21 -93.55(19)
N2 Ga1 N1 C6 -41.6(3)
N3 Ga1 N1 C6 102.7(3)
N4 Ga1 N1 C6 31.3(3)
Ni1 Ga1 N1 C6 -149.0(3)
N2 Ga1 N1 C7 111.1(3)
N3 Ga1 N1 C7 -104.6(3)
N4 Ga1 N1 C7 -176.0(4)
Ni1 Ga1 N1 C7 3.7(3)
N1 Ga1 N4 C27 90.9(2)
N2 Ga1 N4 C27 -151.3(2)
N3 Ga1 N4 C27 -29.6(2)
Ni1 Ga1 N4 C27 -70(5)
N1 Ga1 N4 C14 -148.9(3)
N2 Ga1 N4 C14 -31.1(2)
N3 Ga1 N4 C14 90.6(2)
Ni1 Ga1 N4 C14 51(5)
N1 Ga1 N4 C1 -29.4(2)
N2 Ga1 N4 C1 88.4(2)
N3 Ga1 N4 C1 -149.8(3)
Ni1 Ga1 N4 C1 170(5)
N1 Ga1 N3 C32 -41.7(3)
N2 Ga1 N3 C32 101.3(3)
N4 Ga1 N3 C32 30.0(3)
Ni1 Ga1 N3 C32 -150.6(3)
N1 Ga1 N3 C33 110.7(3)
N2 Ga1 N3 C33 -106.3(4)
N4 Ga1 N3 C33 -177.6(4)
Ni1 Ga1 N3 C33 1.8(4)
N1 Ga1 N2 C19 104.3(3)
N3 Ga1 N2 C19 -39.5(3)
N4 Ga1 N2 C19 31.4(3)
Ni1 Ga1 N2 C19 -147.7(3)
N1 Ga1 N2 C20 -105.9(4)
N3 Ga1 N2 C20 110.3(3)
N4 Ga1 N2 C20 -178.9(4)
Ni1 Ga1 N2 C20 2.1(4)
C7 N1 C6 C5 -0.3(7)
Ga1 N1 C6 C5 153.2(4)
C7 N1 C6 C1 179.6(4)
Ga1 N1 C6 C1 -27.0(5)
N1 C6 C1 C2 178.1(4)
C5 C6 C1 C2 -2.0(6)
N1 C6 C1 N4 -1.7(5)
C5 C6 C1 N4 178.2(4)
C27 N4 C1 C2 93.3(5)
C14 N4 C1 C2 -45.9(5)
Ga1 N4 C1 C2 -155.5(4)
C27 N4 C1 C6 -86.9(4)
C14 N4 C1 C6 133.9(4)
Ga1 N4 C1 C6 24.3(4)
C14 N4 C27 C28 94.7(5)
C1 N4 C27 C28 -44.4(5)
Ga1 N4 C27 C28 -155.0(3)
C14 N4 C27 C32 -84.6(4)
C1 N4 C27 C32 136.4(4)
Ga1 N4 C27 C32 25.8(4)
C32 C27 C28 C29 1.1(6)
N4 C27 C28 C29 -178.1(4)
C27 C28 C29 C30 0.1(7)
C28 C29 C30 C31 -0.8(7)
C29 C30 C31 C32 0.2(7)
C33 N3 C32 C31 0.3(6)
Ga1 N3 C32 C31 153.5(3)
C33 N3 C32 C27 -178.0(4)
Ga1 N3 C32 C27 -24.8(5)
C30 C31 C32 N3 -177.3(4)
C30 C31 C32 C27 1.0(6)
C28 C27 C32 N3 176.8(4)
N4 C27 C32 N3 -3.9(5)
C28 C27 C32 C31 -1.6(6)
N4 C27 C32 C31 177.6(3)
C32 N3 C33 P3 170.4(3)
Ga1 N3 C33 P3 19.7(4)
C34 P3 C33 N3 -156.2(3)
C37 P3 C33 N3 98.4(3)
Ni1 P3 C33 N3 -34.6(3)
C8 P1 C11 C13 36.5(5)
C7 P1 C11 C13 -65.8(4)
Ni1 P1 C11 C13 174.5(4)
C8 P1 C11 C12 -92.5(4)
C7 P1 C11 C12 165.2(4)
Ni1 P1 C11 C12 45.5(4)
C11 P1 C8 C9 -166.3(4)
C7 P1 C8 C9 -62.2(4)
Ni1 P1 C8 C9 63.6(5)
C11 P1 C8 C10 68.0(4)
C7 P1 C8 C10 172.2(4)
Ni1 P1 C8 C10 -62.0(4)
C6 N1 C7 P1 167.8(3)
Ga1 N1 C7 P1 16.9(4)
C11 P1 C7 N1 -152.0(3)
C8 P1 C7 N1 102.3(3)
Ni1 P1 C7 N1 -32.5(3)
C19 N2 C20 P2 164.8(3)
Ga1 N2 C20 P2 16.9(4)
C24 P2 C20 N2 -151.0(3)
C21 P2 C20 N2 103.6(3)
Ni1 P2 C20 N2 -30.0(4)
C20 N2 C19 C18 0.7(6)
Ga1 N2 C19 C18 151.7(4)
C20 N2 C19 C14 -176.8(4)
Ga1 N2 C19 C14 -25.8(5)
N2 C19 C14 C15 173.8(4)
C18 C19 C14 C15 -3.9(6)
N2 C19 C14 N4 -4.4(5)
C18 C19 C14 N4 177.9(4)
C27 N4 C14 C15 -40.1(5)
C1 N4 C14 C15 99.0(4)
Ga1 N4 C14 C15 -151.2(3)
C27 N4 C14 C19 138.0(4)
C1 N4 C14 C19 -82.8(4)
Ga1 N4 C14 C19 27.0(4)
C19 C14 C15 C16 3.3(6)
N4 C14 C15 C16 -178.6(4)
C14 C15 C16 C17 -0.5(7)
C15 C16 C17 C18 -1.6(7)
C16 C17 C18 C19 0.9(7)
N2 C19 C18 C17 -175.7(4)
C14 C19 C18 C17 1.8(6)
C20 P2 C21 C22 -67.0(4)
C24 P2 C21 C22 -169.7(3)
Ni1 P2 C21 C22 57.2(4)
C20 P2 C21 C23 166.8(4)
C24 P2 C21 C23 64.1(4)
Ni1 P2 C21 C23 -69.0(4)
C20 P2 C24 C26 166.3(4)
C21 P2 C24 C26 -91.3(4)
Ni1 P2 C24 C26 47.7(4)
C20 P2 C24 C25 -62.4(4)
C21 P2 C24 C25 40.0(4)
Ni1 P2 C24 C25 179.0(3)
C33 P3 C34 C36 -67.3(5)
C37 P3 C34 C36 34.6(5)
Ni1 P3 C34 C36 173.6(4)
C33 P3 C34 C35 164.7(4)
C37 P3 C34 C35 -93.4(4)
Ni1 P3 C34 C35 45.6(5)
C33 P3 C37 C38 -63.9(4)
C34 P3 C37 C38 -167.1(4)
Ni1 P3 C37 C38 59.7(4)
C33 P3 C37 C39 170.2(4)
C34 P3 C37 C39 67.0(4)
Ni1 P3 C37 C39 -66.2(4)
C6 C1 C2 C3 1.6(7)
N4 C1 C2 C3 -178.6(4)
C1 C2 C3 C4 0.2(7)
C2 C3 C4 C5 -1.6(8)
C3 C4 C5 C6 1.1(8)
N1 C6 C5 C4 -179.5(4)
C1 C6 C5 C4 0.7(7)

loop_
_platon_squeeze_void_nr
_platon_squeeze_void_average_x
_platon_squeeze_void_average_y
_platon_squeeze_void_average_z
_platon_squeeze_void_volume
_platon_squeeze_void_count_electrons
_platon_squeeze_void_content
1 0.500 0.000 1.000 177 52 ' '
